data_2012391
loop_
_publ_author_name
'Anwar Usman'
'Suchada Chantrapromma'
'Hoong-Kun Fun'

_publ_section_title
;
 The 143 and 300K polymorphs of hexamethylenetetraminium
 2,4-dinitrophenolate monohydrate
;
_journal_issue 12
_journal_name_full 'Acta Crystallographica Section C'
_journal_page_first 1443
_journal_page_last 1446
_journal_paper_doi 10.1107/S0108270101016742
_journal_volume 57
_journal_year 2001
_chemical_formula_iupac 'C6 H13 N4 1+, C6 H3 N2 O5 1-, H2 O'
_chemical_formula_moiety 'C6 H13 N4 1+, C6 H3 N2 O5 1-, H2 O'
_chemical_formula_sum 'C12 H18 N6 O6'
_chemical_formula_weight 342.32
_chemical_name_systematic
;
3,5,7-triaza-1-azoniatricyclo[3.3.1.1^3,7^]decane
2,4-dinitrophenolate monohydrate
;
_space_group_IT_number 11
_symmetry_cell_setting monoclinic
_symmetry_space_group_name_Hall '-P 2yb'
_symmetry_space_group_name_H-M 'P 1 21/m 1'
_atom_sites_solution_hydrogens geom
_atom_sites_solution_primary direct
_atom_sites_solution_secondary difmap
_audit_creation_method SHELXL-97
_cell_angle_alpha 90.00
_cell_angle_beta 94.9150(10)
_cell_angle_gamma 90.00
_cell_formula_units_Z 2
_cell_length_a 7.8610(5)
_cell_length_b 6.5980(4)
_cell_length_c 14.4339(9)
_cell_measurement_reflns_used 3560
_cell_measurement_temperature 300(2)
_cell_measurement_theta_max 29.56
_cell_measurement_theta_min 1.42
_cell_volume 745.89(8)
_computing_cell_refinement 'SAINT (Siemens, 1996)'
_computing_data_collection 'SMART (Siemens, 1996)'
_computing_data_reduction SAINT
_computing_molecular_graphics SHELXTL
_computing_publication_material
;
SHELXTL, PARST (Nardelli, 1995) and PLATON (Spek, 1990)
;
_computing_structure_refinement SHELXTL
_computing_structure_solution 'SHELXTL (Sheldrick, 1997)'
_diffrn_ambient_temperature 300(2)
_diffrn_detector_area_resol_mean 8.33
_diffrn_measured_fraction_theta_full .967
_diffrn_measured_fraction_theta_max .967
_diffrn_measurement_device_type 'Siemens SMART CCD area-detector'
_diffrn_measurement_method \w
_diffrn_radiation_monochromator graphite
_diffrn_radiation_source 'fine-focus sealed tube'
_diffrn_radiation_type MoK\a
_diffrn_radiation_wavelength .71073
_diffrn_reflns_av_R_equivalents .0686
_diffrn_reflns_av_sigmaI/netI .0957
_diffrn_reflns_limit_h_max 9
_diffrn_reflns_limit_h_min -10
_diffrn_reflns_limit_k_max 7
_diffrn_reflns_limit_k_min -8
_diffrn_reflns_limit_l_max 18
_diffrn_reflns_limit_l_min -19
_diffrn_reflns_number 5088
_diffrn_reflns_theta_full 28.00
_diffrn_reflns_theta_max 28.00
_diffrn_reflns_theta_min 2.60
_diffrn_standards_decay_% negligible
_exptl_absorpt_coefficient_mu .124
_exptl_absorpt_correction_T_max .9757
_exptl_absorpt_correction_T_min .9498
_exptl_absorpt_correction_type empirical
_exptl_absorpt_process_details '(SADABS; Sheldrick, 1996)'
_exptl_crystal_colour Yellow
_exptl_crystal_density_diffrn 1.524
_exptl_crystal_density_method 'not measured'
_exptl_crystal_description Block
_exptl_crystal_F_000 360
_exptl_crystal_size_max .42
_exptl_crystal_size_mid .24
_exptl_crystal_size_min .20
_refine_diff_density_max .334
_refine_diff_density_min -.313
_refine_ls_extinction_coef .145(17)
_refine_ls_extinction_expression Fc^*^=kFc[1+0.001xFc^2^\l^3^/sin(2\q)]^-1/4^
_refine_ls_extinction_method SHELXTL
_refine_ls_goodness_of_fit_ref .948
_refine_ls_hydrogen_treatment refall
_refine_ls_matrix_type full
_refine_ls_number_parameters 178
_refine_ls_number_reflns 1900
_refine_ls_number_restraints 0
_refine_ls_restrained_S_all .948
_refine_ls_R_factor_all .0743
_refine_ls_R_factor_gt .0589
_refine_ls_shift/su_max <0.001
_refine_ls_shift/su_mean .000
_refine_ls_structure_factor_coef Fsqd
_refine_ls_weighting_details 'calc w = 1/[\s^2^(Fo^2^)+(0.0622P)^2^] where P = (Fo^2^+2Fc^2^)/3'
_refine_ls_weighting_scheme calc
_refine_ls_wR_factor_gt .1374
_refine_ls_wR_factor_ref .1437
_reflns_number_gt 1288
_reflns_number_total 1900
_reflns_threshold_expression I>2\s(I)
_cod_data_source_file sk1495.cif
_cod_data_source_block Iat300K
_cod_depositor_comments
;
The following automatic conversions were performed:
'_symmetry_cell_setting' value 'Monoclinic' changed to 'monoclinic'
according to '/home/saulius/struct/CIF-dictionaries/cif_core.dic'
dictionary named 'cif_core.dic' version 2.4.1 from 2010-06-29.

Automatic conversion script
Id: cif_fix_enum 1527 2010-12-29 10:47:43Z saulius 

The following automatic conversions were performed:

'_symmetry_cell_setting' value 'Monoclinic' changed to 'monoclinic'
according to /home/saulius/struct/CIF-dictionaries/cif_core.dic
dictionary named 'cif_core.dic' version 2.4.1 from 2010-06-29.

Automatic conversion script
Id: cif_fix_values 1715 2011-07-08 13:25:40Z adriana 
;
_cod_original_sg_symbol_H-M 'P 21/m'
_cod_database_code 2012391
_cod_database_fobs_code 2012391

loop_
_symmetry_equiv_pos_as_xyz
'x, y, z'
'-x, y+1/2, -z'
'-x, -y, -z'
'x, -y-1/2, z'

loop_
_atom_site_label
_atom_site_fract_x
_atom_site_fract_y
_atom_site_fract_z
_atom_site_U_iso_or_equiv
_atom_site_adp_type
_atom_site_calc_flag
_atom_site_refinement_flags
_atom_site_occupancy
_atom_site_disorder_assembly
_atom_site_disorder_group
_atom_site_type_symbol
N1 .3354(3) .2500 .24704(13) .0402(5) Uani d S 1 . . N
N2 .0558(2) .2500 .53083(13) .0432(6) Uani d S 1 . . N
N3 .7478(2) .7500 .20852(12) .0325(5) Uani d S 1 . . N
H1N3 .727(4) .7500 .265(2) .047 Uiso d S 1 . . H
N4 .88545(17) .5660(2) .09159(9) .0337(4) Uani d . 1 . . N
N5 .6216(2) .7500 .04920(13) .0351(5) Uani d S 1 . . N
O1 .4692(3) .2500 .20695(11) .0526(6) Uani d S 1 . . O
O2 .1928(3) .2500 .20416(12) .0621(6) Uani d S 1 . . O
O3 -.0775(2) .2500 .48100(14) .0754(8) Uani d S 1 . . O
O4 .0538(2) .2500 .61478(13) .0811(9) Uani d S 1 . . O
O5 .3979(2) .2500 .63206(10) .0465(5) Uani d S 1 . . O
O1W .2668(3) .7500 .28182(14) .0585(6) Uani d S 1 . . O
H1W1 .379(4) .7500 .313(2) .060(9) Uiso d S 1 . . H
H2W1 .208(6) .7500 .318(3) .109(18) Uiso d S 1 . . H
C1 .3505(3) .2500 .34722(14) .0315(5) Uani d S 1 . . C
C2 .2036(3) .2500 .39233(15) .0341(6) Uani d S 1 . . C
H2A .100(3) .2500 .3631(18) .040(7) Uiso d S 1 . . H
C3 .2154(3) .2500 .48886(14) .0312(5) Uani d S 1 . . C
C4 .3758(3) .2500 .54426(14) .0317(5) Uani d S 1 . . C
C5 .5219(3) .2500 .49069(16) .0401(6) Uani d S 1 . . C
H5A .623(4) .2500 .522(2) .049(8) Uiso d S 1 . . H
C6 .5104(3) .2500 .39662(15) .0356(6) Uani d S 1 . . C
H6A .607(3) .2500 .3653(18) .045(7) Uiso d S 1 . . H
C7 .5830(3) .7500 .14533(17) .0393(6) Uani d S 1 . . C
H7A .516(2) .628(3) .1585(13) .045(5) Uiso d . 1 . . H
C8 .7247(2) .5697(3) .03182(12) .0390(4) Uani d . 1 . . C
H8A .655(2) .442(3) .0453(13) .047(5) Uiso d . 1 . . H
C9 .8499(2) .5642(3) .18767(11) .0353(4) Uani d . 1 . . C
H9B .957(2) .563(3) .2306(13) .045 Uiso d . 1 . . H
C10 .9820(3) .7500 .07362(16) .0368(6) Uani d S 1 . . C
H11A 1.009(3) .7500 .0117(19) .044 Uiso d S 1 . . H
H8B .754(2) .579(3) -.0316(15) .048(5) Uiso d . 1 . . H
H9A .784(3) .453(3) .2013(14) .053(6) Uiso d . 1 . . H
H11B 1.088(4) .7500 .1155(19) .045(7) Uiso d S 1 . . H

loop_
_atom_site_aniso_label
_atom_site_aniso_U_11
_atom_site_aniso_U_22
_atom_site_aniso_U_33
_atom_site_aniso_U_12
_atom_site_aniso_U_13
_atom_site_aniso_U_23
N1 .0491(13) .0472(13) .0248(10) .000 .0058(9) .000
N2 .0238(10) .0765(16) .0296(10) .000 .0044(8) .000
N3 .0361(11) .0453(12) .0165(9) .000 .0049(8) .000
N4 .0412(8) .0327(8) .0269(7) .0056(6) .0007(6) -.0029(5)
N5 .0344(11) .0420(12) .0276(10) .000 -.0053(8) .000
O1 .0588(12) .0720(14) .0295(9) .000 .0190(8) .000
O2 .0564(13) .1013(18) .0269(9) .000 -.0061(9) .000
O3 .0228(9) .156(2) .0465(12) .000 -.0018(8) .000
O4 .0330(11) .182(3) .0295(10) .000 .0110(8) .000
O5 .0292(9) .0894(15) .0210(8) .000 .0022(6) .000
O1W .0396(12) .0976(18) .0368(11) .000 -.0054(9) .000
C1 .0385(13) .0358(13) .0209(10) .000 .0059(9) .000
C2 .0276(12) .0477(15) .0266(11) .000 -.0009(9) .000
C3 .0248(11) .0451(14) .0244(11) .000 .0063(8) .000
C4 .0277(11) .0450(14) .0228(10) .000 .0043(8) .000
C5 .0236(11) .0676(18) .0292(12) .000 .0023(9) .000
C6 .0301(12) .0501(15) .0281(11) .000 .0110(9) .000
C7 .0291(12) .0535(17) .0357(13) .000 .0045(10) .000
C8 .0489(11) .0368(10) .0301(9) -.0013(8) -.0043(7) -.0063(7)
C9 .0438(10) .0329(9) .0289(9) .0001(7) .0010(7) .0064(7)
C10 .0341(13) .0516(16) .0252(11) .000 .0064(10) .000

loop_
_atom_type_symbol
_atom_type_description
_atom_type_scat_dispersion_real
_atom_type_scat_dispersion_imag
_atom_type_scat_source
C C .0033 .0016 'International Tables Vol C Tables 4.2.6.8 and 6.1.1.4'
H H .0000 .0000 'International Tables Vol C Tables 4.2.6.8 and 6.1.1.4'
N N .0061 .0033 'International Tables Vol C Tables 4.2.6.8 and 6.1.1.4'
O O .0106 .0060 'International Tables Vol C Tables 4.2.6.8 and 6.1.1.4'

loop_
_geom_angle_atom_site_label_1
_geom_angle_atom_site_label_2
_geom_angle_atom_site_label_3
_geom_angle_site_symmetry_1
_geom_angle_site_symmetry_3
_geom_angle
_geom_angle_publ_flag
O2 N1 O1 . . 122.4(2) yes
O2 N1 C1 . . 119.8(2) ?
O1 N1 C1 . . 117.9(2) ?
O4 N2 O3 . . 120.4(2) yes
O4 N2 C3 . . 120.4(2) ?
O3 N2 C3 . . 119.20(19) ?
C9 N3 C9 4_575 . 108.61(18) yes
C9 N3 C7 4_575 . 108.71(11) yes
C9 N3 C7 . . 108.71(11) yes
C9 N3 H1N3 4_575 . 110.0(10) ?
C9 N3 H1N3 . . 110.0(10) ?
C7 N3 H1N3 . . 111(2) ?
C9 N4 C10 . . 108.88(14) yes
C9 N4 C8 . . 109.75(14) yes
C10 N4 C8 . . 108.35(15) yes
C7 N5 C8 . 4_575 109.10(12) no
C7 N5 C8 . . 109.10(12) yes
C8 N5 C8 4_575 . 107.76(19) yes
H1W1 O1W H2W1 . . 106(4) no
C2 C1 C6 . . 121.11(19) ?
C2 C1 N1 . . 118.4(2) ?
C6 C1 N1 . . 120.51(19) ?
C1 C2 C3 . . 119.3(2) ?
C1 C2 H2A . . 123.4(16) ?
C3 C2 H2A . . 117.4(16) ?
C2 C3 C4 . . 122.66(19) ?
C2 C3 N2 . . 115.9(2) ?
C4 C3 N2 . . 121.47(18) ?
O5 C4 C3 . . 126.68(19) ?
O5 C4 C5 . . 119.4(2) ?
C3 C4 C5 . . 113.87(19) ?
C6 C5 C4 . . 123.5(2) ?
C6 C5 H5A . . 119.5(18) ?
C4 C5 H5A . . 117.1(18) ?
C5 C6 C1 . . 119.6(2) ?
C5 C6 H6A . . 120.6(17) ?
C1 C6 H6A . . 119.8(17) ?
N5 C7 N3 . . 109.74(18) yes
N5 C7 H7A . . 110.1(11) ?
N3 C7 H7A . . 109.0(11) ?
N4 C8 N5 . . 111.82(13) yes
N4 C8 H8A . . 108.6(11) ?
N5 C8 H8A . . 108.6(10) ?
N4 C8 H8B . . 106.9(12) ?
N5 C8 H8B . . 106.9(11) ?
H8A C8 H8B . . 114.0(15) ?
N4 C9 N3 . . 109.65(13) yes
N4 C9 H9B . . 112.0(10) ?
N3 C9 H9B . . 108.3(11) ?
N4 C9 H9A . . 111.7(12) ?
N3 C9 H9A . . 106.4(12) ?
H9B C9 H9A . . 108.7(16) ?
N4 C10 N4 . 4_575 111.77(18) yes
N4 C10 H11A . . 109.4(8) ?
N4 C10 H11A 4_575 . 109.4(8) ?
N4 C10 H11B . . 108.3(7) ?
N4 C10 H11B 4_575 . 108.3(7) ?
H11A C10 H11B . . 110(2) ?

loop_
_geom_bond_atom_site_label_1
_geom_bond_atom_site_label_2
_geom_bond_site_symmetry_2
_geom_bond_distance
_geom_bond_publ_flag
N1 O2 . 1.234(3) yes
N1 O1 . 1.243(3) yes
N1 C1 . 1.441(3) yes
N2 O4 . 1.213(3) yes
N2 O3 . 1.219(3) yes
N2 C3 . 1.440(3) yes
N3 C9 4_575 1.510(2) no
N3 C9 . 1.510(2) yes
N3 C7 . 1.519(3) yes
N3 H1N3 . .85(3) no
N4 C9 . 1.438(2) yes
N4 C10 . 1.4666(19) yes
N4 C8 . 1.468(2) yes
N5 C7 . 1.446(3) yes
N5 C8 4_575 1.473(2) no
N5 C8 . 1.473(2) yes
O5 C4 . 1.264(3) yes
O1W H1W1 . .96(3) no
O1W H2W1 . .73(5) no
C1 C2 . 1.374(3) no
C1 C6 . 1.391(3) no
C2 C3 . 1.388(3) no
C2 H2A . .88(3) no
C3 C4 . 1.434(3) no
C4 C5 . 1.438(3) no
C5 C6 . 1.353(3) no
C5 H5A . .87(3) ?
C6 H6A . .91(3) ?
C7 H7A . .989(19) ?
C8 H8A . 1.029(19) ?
C8 H8B . .97(2) ?
C9 H9B . 1.00(2) ?
C9 H9A . .93(2) ?
C10 N4 4_575 1.4666(19) no
C10 H11A . .94(3) ?
C10 H11B . .99(3) ?

loop_
_geom_hbond_atom_site_label_D
_geom_hbond_atom_site_label_H
_geom_hbond_atom_site_label_A
_geom_hbond_site_symmetry_A
_geom_hbond_distance_DH
_geom_hbond_distance_HA
_geom_hbond_distance_DA
_geom_hbond_angle_DHA
_geom_hbond_publ_flag
N3 H13N O5 2_656 .85(3) 1.85(3) 2.657(2) 159(3) yes
O1W H11W O5 2_656 .96(3) 1.86(3) 2.816(3) 177(3) yes
O1W H21W O4 2_556 .73(5) 2.35(5) 3.037(3) 159(5) yes
C5 H5A O3 1_655 .88(3) 2.48(3) 3.164(3) 135(2) yes

loop_
_geom_torsion_atom_site_label_1
_geom_torsion_atom_site_label_2
_geom_torsion_atom_site_label_3
_geom_torsion_atom_site_label_4
_geom_torsion_site_symmetry_1
_geom_torsion_site_symmetry_4
_geom_torsion
O2 N1 C1 C2 . . .0
O1 N1 C1 C2 . . 180.0
O2 N1 C1 C6 . . 180.0
O1 N1 C1 C6 . . .0
C6 C1 C2 C3 . . .0
N1 C1 C2 C3 . . 180.0
C1 C2 C3 C4 . . .0
C1 C2 C3 N2 . . 180.0
O4 N2 C3 C2 . . 180.0
O3 N2 C3 C2 . . .0
O4 N2 C3 C4 . . .0
O3 N2 C3 C4 . . 180.0
C2 C3 C4 O5 . . 180.0
N2 C3 C4 O5 . . .0
C2 C3 C4 C5 . . .0
N2 C3 C4 C5 . . 180.0
O5 C4 C5 C6 . . 180.0
C3 C4 C5 C6 . . .0
C4 C5 C6 C1 . . .0
C2 C1 C6 C5 . . .0
N1 C1 C6 C5 . . 180.0
C8 N5 C7 N3 4_575 . -58.75(12)
C8 N5 C7 N3 . . 58.75(12)
C9 N3 C7 N5 4_575 . 59.03(10)
C9 N3 C7 N5 . . -59.03(10)
C9 N4 C8 N5 . . 59.88(18)
C10 N4 C8 N5 . . -58.89(18)
C7 N5 C8 N4 . . -59.55(19)
C8 N5 C8 N4 4_575 . 58.8(2)
C10 N4 C9 N3 . . 59.37(19)
C8 N4 C9 N3 . . -59.07(18)
C9 N3 C9 N4 4_575 . -59.2(2)
C7 N3 C9 N4 . . 58.92(18)
C9 N4 C10 N4 . 4_575 -60.7(2)
C8 N4 C10 N4 . 4_575 58.6(2)
